data_1514149
loop_
_publ_author_name
'Khnayzer, R. S.'
'Thoi, V. S.'
'Nippe, M.'
'King, A. E.'
'Jurss, J. W.'
'El Roz, K. A.'
'Long, J. R.'
'Chang, C. J.'
'Castellano, F. N.'

_publ_section_title
;
 Towards a comprehensive understanding of visible-light photogeneration of
 hydrogen from water using cobalt(ii) polypyridyl catalysts
;
_journal_issue 4
_journal_name_full 'Energy &amp; Environmental Science'
_journal_page_first 1477
_journal_paper_doi 10.1039/c3ee43982h
_journal_volume 7
_journal_year 2014
_chemical_formula_moiety 'C30.50 H27 Co F6 N6 O6 S2'
_chemical_formula_sum 'C30.5 H27 Co F6 N6 O6 S2'
_chemical_formula_weight 810.63
_chemical_name_systematic
; 
 ? 
;
_space_group_IT_number 15
_symmetry_cell_setting monoclinic
_symmetry_space_group_name_Hall '-I 2ya'
_symmetry_space_group_name_H-M 'I 1 2/a 1'
_atom_sites_solution_hydrogens geom
_atom_sites_solution_primary direct
_atom_sites_solution_secondary difmap
_audit_creation_method SHELXL-97
_cell_angle_alpha 90.00
_cell_angle_beta 116.585(2)
_cell_angle_gamma 90.00
_cell_formula_units_Z 8
_cell_length_a 24.9411(13)
_cell_length_b 11.4329(4)
_cell_length_c 26.1884(9)
_cell_measurement_reflns_used 28926
_cell_measurement_temperature 100(2)
_cell_measurement_theta_max 24.58
_cell_measurement_theta_min 2.42
_cell_volume 6678.1(5)
_computing_cell_refinement 'Bruker APEX2 v. 2009.3'
_computing_data_collection 'Bruker APEX2 v. 2009.3'
_computing_data_reduction 'Bruker APEX2 v. 2009.3'
_computing_molecular_graphics ORTEP-32
_computing_publication_material CIFTAB
_computing_structure_refinement 'SHELXL-97 (Sheldrick, 2008)'
_computing_structure_solution 'SHELXS-97 (Sheldrick, 2008)'
_diffrn_ambient_temperature 100(2)
_diffrn_detector_area_resol_mean 8.366
_diffrn_measured_fraction_theta_full 0.999
_diffrn_measured_fraction_theta_max 0.999
_diffrn_measurement_device_type 'Bruker APEX-I CCD'
_diffrn_measurement_method '\f an \w scans'
_diffrn_radiation_monochromator graphite
_diffrn_radiation_source 'fine-focus sealed tube'
_diffrn_radiation_type MoK\a
_diffrn_radiation_wavelength 0.71073
_diffrn_reflns_av_R_equivalents 0.1034
_diffrn_reflns_av_sigmaI/netI 0.1096
_diffrn_reflns_limit_h_max 29
_diffrn_reflns_limit_h_min -27
_diffrn_reflns_limit_k_max 13
_diffrn_reflns_limit_k_min -13
_diffrn_reflns_limit_l_max 30
_diffrn_reflns_limit_l_min -29
_diffrn_reflns_number 26991
_diffrn_reflns_theta_full 24.71
_diffrn_reflns_theta_max 24.71
_diffrn_reflns_theta_min 1.83
_exptl_absorpt_coefficient_mu 0.726
_exptl_absorpt_correction_T_max 0.7452
_exptl_absorpt_correction_T_min 0.6657
_exptl_absorpt_correction_type multi-scan
_exptl_absorpt_process_details 'Blessing, 1995'
_exptl_crystal_colour pink
_exptl_crystal_density_diffrn 1.613
_exptl_crystal_density_method 'not measured'
_exptl_crystal_description block
_exptl_crystal_F_000 3304
_refine_diff_density_max 0.640
_refine_diff_density_min -0.706
_refine_diff_density_rms 0.101
_refine_ls_extinction_method none
_refine_ls_goodness_of_fit_ref 1.027
_refine_ls_hydrogen_treatment mixed
_refine_ls_matrix_type full
_refine_ls_number_parameters 522
_refine_ls_number_reflns 5694
_refine_ls_number_restraints 890
_refine_ls_restrained_S_all 0.958
_refine_ls_R_factor_all 0.1204
_refine_ls_R_factor_gt 0.0610
_refine_ls_shift/su_max 0.001
_refine_ls_shift/su_mean 0.000
_refine_ls_structure_factor_coef Fsqd
_refine_ls_weighting_details 'calc w=1/[\s^2^(Fo^2^)+(0.0723P)^2^+12.8046P] where P=(Fo^2^+2Fc^2^)/3'
_refine_ls_weighting_scheme calc
_refine_ls_wR_factor_gt 0.1393
_refine_ls_wR_factor_ref 0.1675
_reflns_number_gt 3356
_reflns_number_total 5694
_reflns_threshold_expression >2sigma(I)
_cod_data_source_file c3ee43982h2.cif
_cod_data_source_block 9
_cod_depositor_comments
;
The following automatic conversions were performed:

'_symmetry_cell_setting' value 'Monoclinic' changed to 'monoclinic'
according to
/usr/data/users/saulius/crontab/automatic-downloads/current/RSC/lib/dictionaries/cif_core.dic
dictionary named 'cif_core.dic' version 2.4.2 from 2011-04-26.

Automatic conversion script
Id: cif_fix_values 2281 2013-09-26 08:29:07Z andrius 
;
_cod_original_sg_symbol_H-M I2/a
_cod_original_formula_sum 'C30.50 H27 Co F6 N6 O6 S2'
_cod_database_code 1514149

loop_
_symmetry_equiv_pos_as_xyz
'x, y, z'
'-x+1/2, y, -z'
'x+1/2, y+1/2, z+1/2'
'-x+1, y+1/2, -z+1/2'
'-x, -y, -z'
'x-1/2, -y, z'
'-x+1/2, -y+1/2, -z+1/2'
'x, -y+1/2, z+1/2'

loop_
_atom_site_label
_atom_site_type_symbol
_atom_site_fract_x
_atom_site_fract_y
_atom_site_fract_z
_atom_site_U_iso_or_equiv
_atom_site_adp_type
_atom_site_occupancy
_atom_site_symmetry_multiplicity
_atom_site_calc_flag
_atom_site_refinement_flags
_atom_site_disorder_assembly
_atom_site_disorder_group
C100 C 0.2500 -0.1528(14) 0.0000 0.093(4) Uiso 1 2 d SU . .
N100 N 0.2167(5) -0.0685(11) 0.0084(6) 0.203(5) Uiso 1 1 d U . .
C101 C 0.2809(7) -0.2628(16) -0.0005(9) 0.232(8) Uiso 1 1 d U . .
H20A H 0.1975(14) -0.124(3) 0.1598(15) -0.010(9) Uiso 1 1 d . . .
H20B H 0.1998(17) -0.256(4) 0.1335(16) 0.000(10) Uiso 1 1 d . . .
H20C H 0.1901(19) -0.248(4) 0.185(2) 0.022(14) Uiso 1 1 d . . .
Co1 Co 0.14763(3) 0.04076(6) 0.13820(3) 0.0166(2) Uani 1 1 d U . .
N3 N 0.09464(16) -0.0456(3) 0.15941(16) 0.0157(9) Uani 1 1 d U . .
N4 N 0.10802(16) -0.0269(4) 0.06107(17) 0.0192(9) Uani 1 1 d U . .
N2 N 0.09980(16) 0.1957(3) 0.13055(17) 0.0192(9) Uani 1 1 d U . .
N1 N 0.19398(16) 0.0802(3) 0.21823(17) 0.0192(9) Uani 1 1 d U . .
N5 N 0.20643(18) 0.1042(4) 0.11751(17) 0.0224(10) Uani 1 1 d U . .
C12 C 0.0867(2) 0.2752(4) 0.0890(2) 0.0247(12) Uani 1 1 d U . .
H12 H 0.1010 0.2619 0.0614 0.030 Uiso 1 1 calc R . .
C14 C 0.0263(2) -0.0482(4) 0.1998(2) 0.0209(11) Uani 1 1 d U . .
H14 H 0.0094 -0.0110 0.2216 0.025 Uiso 1 1 calc R . .
C25 C 0.0959(2) 0.0361(5) 0.0139(2) 0.0263(12) Uani 1 1 d U . .
H25 H 0.1056 0.1170 0.0183 0.032 Uiso 1 1 calc R . .
C11 C 0.0537(2) 0.3755(5) 0.0841(2) 0.0315(13) Uani 1 1 d U . .
H11 H 0.0449 0.4286 0.0535 0.038 Uiso 1 1 calc R . .
C8 C 0.0807(2) 0.2175(4) 0.1706(2) 0.0192(11) Uani 1 1 d U . .
C18 C 0.1115(2) -0.2125(4) 0.1095(2) 0.0227(12) Uani 1 1 d U . .
C17 C 0.0781(2) -0.1558(4) 0.1399(2) 0.0186(11) Uani 1 1 d U . .
C15 C 0.0067(2) -0.1574(5) 0.1768(2) 0.0242(12) Uani 1 1 d U . .
H15 H -0.0253 -0.1939 0.1809 0.029 Uiso 1 1 calc R . .
C19 C 0.0947(2) -0.3416(5) 0.0972(2) 0.0297(13) Uani 1 1 d U . .
H19A H 0.1039 -0.3825 0.1330 0.045 Uiso 1 1 calc R . .
H19B H 0.1177 -0.3767 0.0790 0.045 Uiso 1 1 calc R . .
H19C H 0.0517 -0.3484 0.0716 0.045 Uiso 1 1 calc R . .
C6 C 0.0972(2) 0.1246(4) 0.2179(2) 0.0192(11) Uani 1 1 d U . .
C5 C 0.1659(2) 0.1104(4) 0.2502(2) 0.0185(11) Uani 1 1 d U . .
C13 C 0.0707(2) 0.0067(4) 0.1911(2) 0.0185(11) Uani 1 1 d U . .
C23 C 0.0578(2) -0.1272(5) -0.0466(2) 0.0339(14) Uani 1 1 d U . .
H23 H 0.0404 -0.1616 -0.0835 0.041 Uiso 1 1 calc R . .
C4 C 0.1982(2) 0.1243(5) 0.3090(2) 0.0290(13) Uani 1 1 d U . .
H4 H 0.1783 0.1451 0.3312 0.035 Uiso 1 1 calc R . .
C20 C 0.1798(2) -0.2075(5) 0.1477(3) 0.0238(12) Uani 1 1 d U . .
C1 C 0.2543(2) 0.0669(4) 0.2442(2) 0.0238(12) Uani 1 1 d U . .
H1 H 0.2739 0.0470 0.2216 0.029 Uiso 1 1 calc R . .
C21 C 0.0953(2) -0.1432(4) 0.0545(2) 0.0210(11) Uani 1 1 d U . .
C3 C 0.2598(2) 0.1077(5) 0.3350(2) 0.0320(14) Uani 1 1 d U . .
H3 H 0.2821 0.1147 0.3753 0.038 Uiso 1 1 calc R . .
C7 C 0.0731(2) 0.1615(5) 0.2601(2) 0.0268(13) Uani 1 1 d U . .
H7A H 0.0296 0.1725 0.2395 0.040 Uiso 1 1 calc R . .
H7B H 0.0921 0.2350 0.2786 0.040 Uiso 1 1 calc R . .
H7C H 0.0822 0.1005 0.2891 0.040 Uiso 1 1 calc R . .
C2 C 0.2883(2) 0.0811(5) 0.3023(2) 0.0281(13) Uani 1 1 d U . .
H2 H 0.3306 0.0726 0.3193 0.034 Uiso 1 1 calc R . .
C9 C 0.0487(2) 0.3187(4) 0.1687(2) 0.0262(12) Uani 1 1 d U . .
H9 H 0.0370 0.3340 0.1979 0.031 Uiso 1 1 calc R . .
C26 C 0.2410(2) 0.1297(5) 0.1025(2) 0.0249(12) Uani 1 1 d U . .
C16 C 0.0334(2) -0.2133(5) 0.1479(2) 0.0222(12) Uani 1 1 d U . .
H16 H 0.0215 -0.2902 0.1336 0.027 Uiso 1 1 calc R . .
C27 C 0.2842(2) 0.1635(5) 0.0815(2) 0.0327(14) Uani 1 1 d U . .
H27A H 0.2850 0.1039 0.0550 0.049 Uiso 1 1 calc R . .
H27B H 0.3242 0.1706 0.1138 0.049 Uiso 1 1 calc R . .
H27C H 0.2724 0.2388 0.0617 0.049 Uiso 1 1 calc R . .
C22 C 0.0704(2) -0.1946(5) 0.0010(2) 0.0282(13) Uani 1 1 d U . .
H22 H 0.0621 -0.2761 -0.0029 0.034 Uiso 1 1 calc R . .
C24 C 0.0705(2) -0.0091(5) -0.0402(2) 0.0355(14) Uani 1 1 d U . .
H24 H 0.0618 0.0394 -0.0724 0.043 Uiso 1 1 calc R . .
C10 C 0.0340(2) 0.3963(5) 0.1242(3) 0.0325(14) Uani 1 1 d U . .
H10 H 0.0105 0.4635 0.1214 0.039 Uiso 1 1 calc R . .
S1A S 0.38499(9) 0.3652(2) 0.04484(13) 0.0270(9) Uani 0.687(7) 1 d PU A 1
F1A F 0.3285(3) 0.5508(7) -0.0101(4) 0.084(3) Uani 0.687(7) 1 d PU A 1
F2A F 0.2997(4) 0.4856(9) 0.0506(4) 0.051(2) Uani 0.687(7) 1 d PU A 1
F3A F 0.3853(6) 0.5807(7) 0.0786(5) 0.076(3) Uani 0.687(7) 1 d PU A 1
O2A O 0.3961(6) 0.3200(8) 0.1014(6) 0.046(3) Uani 0.687(7) 1 d PU A 1
C28A C 0.3480(4) 0.5030(9) 0.0414(5) 0.048(2) Uani 0.687(7) 1 d PU A 1
S1B S 0.3777(2) 0.4184(6) 0.0128(3) 0.0282(18) Uani 0.313(7) 1 d PU A 2
O2B O 0.3460(9) 0.5113(19) -0.0246(8) 0.064(5) Uani 0.313(7) 1 d PU A 2
F3B F 0.3934(12) 0.544(2) 0.1032(8) 0.072(6) Uani 0.313(7) 1 d PU A 2
F2B F 0.3160(8) 0.4554(19) 0.0728(7) 0.038(4) Uani 0.313(7) 1 d PU A 2
F1B F 0.4015(13) 0.371(2) 0.1146(10) 0.080(7) Uani 0.313(7) 1 d PU A 2
C28B C 0.3720(8) 0.449(2) 0.0776(9) 0.038(4) Uani 0.313(7) 1 d PU A 2
O1A O 0.34276(17) 0.3031(4) -0.00280(18) 0.0511(12) Uani 1 1 d U . .
O3 O 0.43837(16) 0.4034(4) 0.03632(17) 0.0430(11) Uani 1 1 d U . .
S2 S 0.38675(6) 0.93436(13) 0.23115(6) 0.0304(4) Uani 1 1 d U . .
O6 O 0.45070(15) 0.9291(3) 0.26361(15) 0.0330(10) Uani 1 1 d U . .
O5 O 0.35356(15) 0.8849(3) 0.25913(16) 0.0363(10) Uani 1 1 d U . .
O4 O 0.36340(17) 1.0431(4) 0.20200(17) 0.0453(11) Uani 1 1 d U . .
F6 F 0.38972(18) 0.7243(4) 0.19293(17) 0.0735(12) Uani 1 1 d U . .
F4 F 0.31353(16) 0.8268(4) 0.13752(16) 0.0726(13) Uani 1 1 d U . .
F5 F 0.39989(17) 0.8646(4) 0.14307(16) 0.0771(13) Uani 1 1 d U . .
C29 C 0.3724(3) 0.8337(7) 0.1737(3) 0.0464(16) Uani 1 1 d U . .

loop_
_atom_site_aniso_label
_atom_site_aniso_U_11
_atom_site_aniso_U_22
_atom_site_aniso_U_33
_atom_site_aniso_U_23
_atom_site_aniso_U_13
_atom_site_aniso_U_12
Co1 0.0171(4) 0.0145(4) 0.0178(4) -0.0005(3) 0.0073(3) -0.0010(3)
N3 0.020(2) 0.010(2) 0.015(2) -0.0015(18) 0.0058(18) -0.0020(17)
N4 0.017(2) 0.020(2) 0.021(2) 0.0018(19) 0.0090(18) -0.0017(18)
N2 0.015(2) 0.014(2) 0.023(2) -0.0012(19) 0.0029(18) -0.0023(17)
N1 0.017(2) 0.013(2) 0.025(2) -0.0003(19) 0.0071(18) -0.0016(17)
N5 0.021(2) 0.020(3) 0.022(3) -0.001(2) 0.007(2) -0.0023(19)
C12 0.025(3) 0.014(3) 0.027(3) -0.001(2) 0.004(2) -0.006(2)
C14 0.025(3) 0.017(3) 0.023(3) 0.003(2) 0.013(2) 0.003(2)
C25 0.027(3) 0.023(3) 0.025(3) 0.003(3) 0.009(2) 0.001(2)
C11 0.031(3) 0.013(3) 0.030(3) -0.002(3) -0.004(3) -0.007(2)
C8 0.014(2) 0.015(3) 0.022(3) -0.004(2) 0.003(2) -0.003(2)
C18 0.029(3) 0.015(3) 0.026(3) -0.004(2) 0.014(2) 0.000(2)
C17 0.020(3) 0.019(3) 0.015(3) 0.001(2) 0.006(2) -0.001(2)
C15 0.028(3) 0.021(3) 0.024(3) 0.002(2) 0.012(3) -0.005(2)
C19 0.031(3) 0.022(3) 0.037(4) -0.001(3) 0.016(3) 0.001(2)
C6 0.019(2) 0.022(3) 0.019(3) -0.007(2) 0.010(2) -0.002(2)
C5 0.024(2) 0.009(3) 0.024(3) -0.003(2) 0.012(2) -0.001(2)
C13 0.020(3) 0.015(3) 0.020(3) 0.003(2) 0.008(2) 0.001(2)
C23 0.031(3) 0.041(4) 0.025(3) -0.009(3) 0.008(3) -0.010(3)
C4 0.030(3) 0.029(3) 0.026(3) -0.009(3) 0.010(2) -0.003(3)
C20 0.027(3) 0.015(3) 0.029(3) -0.002(3) 0.013(3) 0.008(2)
C1 0.026(3) 0.022(3) 0.026(3) -0.001(3) 0.013(2) 0.004(2)
C21 0.019(3) 0.019(3) 0.024(3) -0.006(2) 0.009(2) -0.002(2)
C3 0.033(3) 0.034(4) 0.023(3) -0.005(3) 0.007(3) -0.002(3)
C7 0.026(3) 0.026(3) 0.033(3) -0.010(3) 0.018(3) -0.005(2)
C2 0.023(3) 0.029(3) 0.023(3) -0.005(3) 0.002(2) 0.002(2)
C9 0.018(3) 0.018(3) 0.041(3) -0.011(3) 0.012(3) -0.003(2)
C26 0.022(3) 0.025(3) 0.021(3) -0.003(3) 0.003(2) -0.006(2)
C16 0.028(3) 0.016(3) 0.024(3) 0.000(2) 0.013(2) -0.004(2)
C27 0.036(3) 0.037(4) 0.026(3) 0.000(3) 0.016(3) -0.007(3)
C22 0.025(3) 0.027(3) 0.033(3) -0.007(3) 0.014(3) -0.006(2)
C24 0.037(3) 0.040(3) 0.023(3) 0.001(3) 0.007(3) -0.005(3)
C10 0.019(3) 0.018(3) 0.044(4) -0.002(3) 0.000(3) 0.003(2)
S1A 0.0240(11) 0.0284(15) 0.0274(18) -0.0059(14) 0.0105(11) -0.0073(10)
F1A 0.080(5) 0.076(6) 0.114(6) 0.073(5) 0.061(4) 0.035(4)
F2A 0.048(5) 0.055(5) 0.060(7) 0.010(5) 0.034(5) 0.012(3)
F3A 0.098(5) 0.033(4) 0.130(8) -0.034(5) 0.082(6) -0.024(4)
O2A 0.031(4) 0.051(6) 0.047(5) 0.022(5) 0.008(4) -0.003(5)
C28A 0.040(5) 0.043(5) 0.070(7) 0.015(4) 0.033(5) 0.003(4)
S1B 0.029(3) 0.031(3) 0.023(3) 0.000(3) 0.010(2) 0.000(2)
O2B 0.078(11) 0.077(9) 0.053(10) 0.027(8) 0.043(8) 0.037(9)
F3B 0.094(12) 0.090(13) 0.071(12) -0.057(9) 0.071(12) -0.067(11)
F2B 0.031(7) 0.058(13) 0.022(9) 0.000(7) 0.011(7) -0.003(6)
F1B 0.064(13) 0.133(15) 0.038(11) 0.048(13) 0.018(10) 0.039(15)
C28B 0.027(8) 0.056(11) 0.025(8) -0.010(6) 0.006(7) 0.000(8)
O1A 0.042(2) 0.063(3) 0.049(3) -0.032(2) 0.022(2) -0.018(2)
O3 0.028(2) 0.054(3) 0.043(3) -0.018(2) 0.0121(19) -0.0082(19)
S2 0.0289(8) 0.0354(9) 0.0295(9) 0.0058(7) 0.0152(7) 0.0055(6)
O6 0.029(2) 0.044(3) 0.030(2) 0.0000(19) 0.0163(17) 0.0039(17)
O5 0.036(2) 0.046(3) 0.039(2) 0.006(2) 0.026(2) 0.0032(19)
O4 0.047(2) 0.041(3) 0.044(3) 0.023(2) 0.017(2) 0.014(2)
F6 0.094(3) 0.054(3) 0.057(3) -0.021(2) 0.020(2) 0.013(2)
F4 0.047(2) 0.109(4) 0.042(2) -0.010(2) 0.0025(19) -0.008(2)
F5 0.078(3) 0.129(4) 0.046(2) -0.022(3) 0.047(2) -0.019(3)
C29 0.040(4) 0.072(4) 0.026(3) 0.002(3) 0.014(3) 0.003(3)

loop_
_atom_type_symbol
_atom_type_description
_atom_type_scat_dispersion_real
_atom_type_scat_dispersion_imag
_atom_type_scat_source
C C 0.0033 0.0016 'International Tables Vol C Tables 4.2.6.8 and 6.1.1.4'
H H 0.0000 0.0000 'International Tables Vol C Tables 4.2.6.8 and 6.1.1.4'
N N 0.0061 0.0033 'International Tables Vol C Tables 4.2.6.8 and 6.1.1.4'
O O 0.0106 0.0060 'International Tables Vol C Tables 4.2.6.8 and 6.1.1.4'
F F 0.0171 0.0103 'International Tables Vol C Tables 4.2.6.8 and 6.1.1.4'
S S 0.1246 0.1234 'International Tables Vol C Tables 4.2.6.8 and 6.1.1.4'
Co Co 0.3494 0.9721 'International Tables Vol C Tables 4.2.6.8 and 6.1.1.4'

loop_
_geom_angle_atom_site_label_1
_geom_angle_atom_site_label_2
_geom_angle_atom_site_label_3
_geom_angle
_geom_angle_site_symmetry_1
_geom_angle_site_symmetry_3
N100 C100 N100 89.1(15) 2 .
N100 C100 C101 165.5(12) 2 2
N100 C100 C101 104.2(8) . 2
N100 C100 C101 104.2(8) 2 .
N100 C100 C101 165.5(12) . .
C101 C100 C101 63.3(14) 2 .
C100 N100 N100 45.5(7) . 2
C100 C101 C101 58.3(7) . 2
N5 Co1 N3 171.13(17) . .
N5 Co1 N1 93.21(17) . .
N3 Co1 N1 87.80(16) . .
N5 Co1 N4 87.41(16) . .
N3 Co1 N4 90.02(16) . .
N1 Co1 N4 169.59(17) . .
N5 Co1 N2 97.33(16) . .
N3 Co1 N2 91.52(16) . .
N1 Co1 N2 86.85(16) . .
N4 Co1 N2 103.38(16) . .
C17 N3 C13 119.8(4) . .
C17 N3 Co1 120.2(3) . .
C13 N3 Co1 119.9(3) . .
C25 N4 C21 117.6(4) . .
C25 N4 Co1 122.5(3) . .
C21 N4 Co1 119.7(3) . .
C12 N2 C8 117.5(4) . .
C12 N2 Co1 124.9(3) . .
C8 N2 Co1 117.6(3) . .
C1 N1 C5 118.9(4) . .
C1 N1 Co1 120.5(3) . .
C5 N1 Co1 120.3(3) . .
C26 N5 Co1 172.2(4) . .
N2 C12 C11 123.7(5) . .
N2 C12 H12 118.1 . .
C11 C12 H12 118.1 . .
C13 C14 C15 119.7(5) . .
C13 C14 H14 120.2 . .
C15 C14 H14 120.2 . .
N4 C25 C24 124.0(5) . .
N4 C25 H25 118.0 . .
C24 C25 H25 118.0 . .
C10 C11 C12 118.5(5) . .
C10 C11 H11 120.8 . .
C12 C11 H11 120.8 . .
N2 C8 C9 121.2(5) . .
N2 C8 C6 115.9(4) . .
C9 C8 C6 122.9(5) . .
C19 C18 C17 111.0(4) . .
C19 C18 C21 111.6(4) . .
C17 C18 C21 107.2(4) . .
C19 C18 C20 106.9(4) . .
C17 C18 C20 110.3(4) . .
C21 C18 C20 109.9(4) . .
N3 C17 C16 120.9(4) . .
N3 C17 C18 116.5(4) . .
C16 C17 C18 122.6(4) . .
C16 C15 C14 120.0(5) . .
C16 C15 H15 120.0 . .
C14 C15 H15 120.0 . .
C18 C19 H19A 109.5 . .
C18 C19 H19B 109.5 . .
H19A C19 H19B 109.5 . .
C18 C19 H19C 109.5 . .
H19A C19 H19C 109.5 . .
H19B C19 H19C 109.5 . .
C13 C6 C7 110.2(4) . .
C13 C6 C8 109.5(4) . .
C7 C6 C8 109.9(4) . .
C13 C6 C5 107.9(4) . .
C7 C6 C5 109.2(4) . .
C8 C6 C5 110.1(4) . .
N1 C5 C4 120.6(4) . .
N1 C5 C6 116.2(4) . .
C4 C5 C6 123.2(4) . .
N3 C13 C14 120.4(4) . .
N3 C13 C6 116.8(4) . .
C14 C13 C6 122.8(4) . .
C22 C23 C24 119.4(5) . .
C22 C23 H23 120.3 . .
C24 C23 H23 120.3 . .
C3 C4 C5 119.7(5) . .
C3 C4 H4 120.2 . .
C5 C4 H4 120.2 . .
C18 C20 H20A 115.2(19) . .
C18 C20 H20B 111(2) . .
H20A C20 H20B 116(3) . .
C18 C20 H20C 110(3) . .
H20A C20 H20C 104(3) . .
H20B C20 H20C 99(4) . .
N1 C1 C2 122.5(5) . .
N1 C1 H1 118.7 . .
C2 C1 H1 118.7 . .
N4 C21 C22 121.1(5) . .
N4 C21 C18 116.0(4) . .
C22 C21 C18 122.9(5) . .
C2 C3 C4 119.6(5) . .
C2 C3 H3 120.2 . .
C4 C3 H3 120.2 . .
C6 C7 H7A 109.5 . .
C6 C7 H7B 109.5 . .
H7A C7 H7B 109.5 . .
C6 C7 H7C 109.5 . .
H7A C7 H7C 109.5 . .
H7B C7 H7C 109.5 . .
C3 C2 C1 118.7(5) . .
C3 C2 H2 120.6 . .
C1 C2 H2 120.6 . .
C10 C9 C8 119.7(5) . .
C10 C9 H9 120.1 . .
C8 C9 H9 120.1 . .
N5 C26 C27 178.2(6) . .
C15 C16 C17 118.9(5) . .
C15 C16 H16 120.5 . .
C17 C16 H16 120.5 . .
C26 C27 H27A 109.5 . .
C26 C27 H27B 109.5 . .
H27A C27 H27B 109.5 . .
C26 C27 H27C 109.5 . .
H27A C27 H27C 109.5 . .
H27B C27 H27C 109.5 . .
C23 C22 C21 119.8(5) . .
C23 C22 H22 120.1 . .
C21 C22 H22 120.1 . .
C25 C24 C23 118.1(6) . .
C25 C24 H24 121.0 . .
C23 C24 H24 121.0 . .
C11 C10 C9 119.2(5) . .
C11 C10 H10 120.4 . .
C9 C10 H10 120.4 . .
O1A S1A O2A 116.2(5) . .
O1A S1A O3 111.9(3) . .
O2A S1A O3 118.0(6) . .
O1A S1A C28A 103.4(5) . .
O2A S1A C28A 102.6(6) . .
O3 S1A C28A 101.8(4) . .
F1A C28A F3A 106.6(9) . .
F1A C28A F2A 106.9(9) . .
F3A C28A F2A 110.7(10) . .
F1A C28A S1A 110.8(8) . .
F3A C28A S1A 111.7(8) . .
F2A C28A S1A 109.9(8) . .
O3 S1B O2B 124.6(9) . .
O3 S1B O1A 113.3(5) . .
O2B S1B O1A 112.6(10) . .
O3 S1B C28B 97.9(8) . .
O2B S1B C28B 104.6(11) . .
O1A S1B C28B 98.1(8) . .
F3B C28B F1B 103(2) . .
F3B C28B F2B 100(2) . .
F1B C28B F2B 110(2) . .
F3B C28B S1B 118.2(17) . .
F1B C28B S1B 108.7(19) . .
F2B C28B S1B 116.1(15) . .
S1A O1A S1B 38.8(2) . .
S1B O3 S1A 39.7(3) . .
O6 S2 O4 115.4(2) . .
O6 S2 O5 114.9(2) . .
O4 S2 O5 114.8(2) . .
O6 S2 C29 102.8(3) . .
O4 S2 C29 103.2(3) . .
O5 S2 C29 103.2(3) . .
F5 C29 F6 108.1(5) . .
F5 C29 F4 106.7(5) . .
F6 C29 F4 106.0(6) . .
F5 C29 S2 112.0(5) . .
F6 C29 S2 111.9(4) . .
F4 C29 S2 111.9(4) . .

loop_
_geom_bond_atom_site_label_1
_geom_bond_atom_site_label_2
_geom_bond_distance
_geom_bond_site_symmetry_2
C100 N100 1.353(14) 2
C100 N100 1.353(14) .
C100 C101 1.478(18) 2
C100 C101 1.478(18) .
N100 N100 1.90(2) 2
C101 C101 1.55(3) 2
Co1 N5 1.919(4) .
Co1 N3 1.920(4) .
Co1 N1 1.940(4) .
Co1 N4 1.967(4) .
Co1 N2 2.095(4) .
N3 C17 1.352(6) .
N3 C13 1.360(6) .
N4 C25 1.343(6) .
N4 C21 1.361(6) .
N2 C12 1.341(6) .
N2 C8 1.354(6) .
N1 C1 1.354(6) .
N1 C5 1.357(6) .
N5 C26 1.134(6) .
C12 C11 1.384(7) .
C12 H12 0.9500 .
C14 C13 1.376(6) .
C14 C15 1.378(7) .
C14 H14 0.9500 .
C25 C24 1.368(7) .
C25 H25 0.9500 .
C11 C10 1.364(8) .
C11 H11 0.9500 .
C8 C9 1.395(7) .
C8 C6 1.542(7) .
C18 C19 1.529(7) .
C18 C17 1.530(7) .
C18 C21 1.531(7) .
C18 C20 1.542(7) .
C17 C16 1.390(6) .
C15 C16 1.368(7) .
C15 H15 0.9500 .
C19 H19A 0.9800 .
C19 H19B 0.9800 .
C19 H19C 0.9800 .
C6 C13 1.527(7) .
C6 C7 1.535(6) .
C6 C5 1.542(6) .
C5 C4 1.391(7) .
C23 C22 1.376(7) .
C23 C24 1.379(8) .
C23 H23 0.9500 .
C4 C3 1.387(7) .
C4 H4 0.9500 .
C20 H20A 1.04(4) .
C20 H20B 0.92(4) .
C20 H20C 1.00(5) .
C1 C2 1.380(7) .
C1 H1 0.9500 .
C21 C22 1.384(7) .
C3 C2 1.370(7) .
C3 H3 0.9500 .
C7 H7A 0.9800 .
C7 H7B 0.9800 .
C7 H7C 0.9800 .
C2 H2 0.9500 .
C9 C10 1.378(8) .
C9 H9 0.9500 .
C26 C27 1.464(7) .
C16 H16 0.9500 .
C27 H27A 0.9800 .
C27 H27B 0.9800 .
C27 H27C 0.9800 .
C22 H22 0.9500 .
C24 H24 0.9500 .
C10 H10 0.9500 .
S1A O1A 1.412(4) .
S1A O2A 1.473(14) .
S1A O3 1.510(4) .
S1A C28A 1.807(11) .
F1A C28A 1.329(13) .
F2A C28A 1.344(12) .
F3A C28A 1.339(14) .
S1B O3 1.365(6) .
S1B O2B 1.42(2) .
S1B O1A 1.532(7) .
S1B C28B 1.80(2) .
F3B C28B 1.26(3) .
F2B C28B 1.35(3) .
F1B C28B 1.27(3) .
S2 O6 1.434(4) .
S2 O4 1.439(4) .
S2 O5 1.444(4) .
S2 C29 1.798(7) .
F6 C29 1.344(8) .
F4 C29 1.347(7) .
F5 C29 1.317(7) .

loop_
_geom_torsion_atom_site_label_1
_geom_torsion_atom_site_label_2
_geom_torsion_atom_site_label_3
_geom_torsion_atom_site_label_4
_geom_torsion
_geom_torsion_site_symmetry_1
_geom_torsion_site_symmetry_4
C101 C100 N100 N100 -174.0(9) 2 2
C101 C100 N100 N100 156(4) . 2
N100 C100 C101 C101 -172.0(12) 2 2
N100 C100 C101 C101 32(5) . 2
N5 Co1 N3 C17 -35.2(13) . .
N1 Co1 N3 C17 -131.9(4) . .
N4 Co1 N3 C17 37.9(4) . .
N2 Co1 N3 C17 141.3(4) . .
N5 Co1 N3 C13 149.0(10) . .
N1 Co1 N3 C13 52.2(4) . .
N4 Co1 N3 C13 -137.9(4) . .
N2 Co1 N3 C13 -34.5(4) . .
N5 Co1 N4 C25 -49.0(4) . .
N3 Co1 N4 C25 139.5(4) . .
N1 Co1 N4 C25 -142.6(8) . .
N2 Co1 N4 C25 47.9(4) . .
N5 Co1 N4 C21 126.9(3) . .
N3 Co1 N4 C21 -44.6(3) . .
N1 Co1 N4 C21 33.2(10) . .
N2 Co1 N4 C21 -136.2(3) . .
N5 Co1 N2 C12 40.4(4) . .
N3 Co1 N2 C12 -139.0(4) . .
N1 Co1 N2 C12 133.2(4) . .
N4 Co1 N2 C12 -48.7(4) . .
N5 Co1 N2 C8 -139.4(3) . .
N3 Co1 N2 C8 41.1(3) . .
N1 Co1 N2 C8 -46.6(3) . .
N4 Co1 N2 C8 131.5(3) . .
N5 Co1 N1 C1 -39.7(4) . .
N3 Co1 N1 C1 131.4(4) . .
N4 Co1 N1 C1 53.4(10) . .
N2 Co1 N1 C1 -136.9(4) . .
N5 Co1 N1 C5 146.8(4) . .
N3 Co1 N1 C5 -42.0(4) . .
N4 Co1 N1 C5 -120.1(8) . .
N2 Co1 N1 C5 49.6(4) . .
N3 Co1 N5 C26 30(4) . .
N1 Co1 N5 C26 126(3) . .
N4 Co1 N5 C26 -43(3) . .
N2 Co1 N5 C26 -146(3) . .
C8 N2 C12 C11 -1.9(7) . .
Co1 N2 C12 C11 178.2(4) . .
C21 N4 C25 C24 1.5(7) . .
Co1 N4 C25 C24 177.5(4) . .
N2 C12 C11 C10 1.2(8) . .
C12 N2 C8 C9 0.0(6) . .
Co1 N2 C8 C9 179.9(3) . .
C12 N2 C8 C6 -179.4(4) . .
Co1 N2 C8 C6 0.4(5) . .
C13 N3 C17 C16 5.2(7) . .
Co1 N3 C17 C16 -170.6(4) . .
C13 N3 C17 C18 -174.4(4) . .
Co1 N3 C17 C18 9.8(6) . .
C19 C18 C17 N3 172.1(4) . .
C21 C18 C17 N3 -65.8(5) . .
C20 C18 C17 N3 53.8(6) . .
C19 C18 C17 C16 -7.4(7) . .
C21 C18 C17 C16 114.7(5) . .
C20 C18 C17 C16 -125.7(5) . .
C13 C14 C15 C16 3.4(7) . .
N2 C8 C6 C13 -59.3(5) . .
C9 C8 C6 C13 121.3(5) . .
N2 C8 C6 C7 179.6(4) . .
C9 C8 C6 C7 0.1(6) . .
N2 C8 C6 C5 59.2(5) . .
C9 C8 C6 C5 -120.3(5) . .
C1 N1 C5 C4 -1.8(7) . .
Co1 N1 C5 C4 171.8(4) . .
C1 N1 C5 C6 179.8(4) . .
Co1 N1 C5 C6 -6.7(6) . .
C13 C6 C5 N1 61.6(5) . .
C7 C6 C5 N1 -178.7(4) . .
C8 C6 C5 N1 -57.9(5) . .
C13 C6 C5 C4 -116.8(5) . .
C7 C6 C5 C4 3.0(7) . .
C8 C6 C5 C4 123.7(5) . .
C17 N3 C13 C14 -5.0(7) . .
Co1 N3 C13 C14 170.8(3) . .
C17 N3 C13 C6 172.5(4) . .
Co1 N3 C13 C6 -11.7(6) . .
C15 C14 C13 N3 0.7(7) . .
C15 C14 C13 C6 -176.6(4) . .
C7 C6 C13 N3 -170.4(4) . .
C8 C6 C13 N3 68.7(5) . .
C5 C6 C13 N3 -51.2(5) . .
C7 C6 C13 C14 7.0(7) . .
C8 C6 C13 C14 -114.0(5) . .
C5 C6 C13 C14 126.2(5) . .
N1 C5 C4 C3 0.3(8) . .
C6 C5 C4 C3 178.6(5) . .
C5 N1 C1 C2 1.0(7) . .
Co1 N1 C1 C2 -172.5(4) . .
C25 N4 C21 C22 -0.4(7) . .
Co1 N4 C21 C22 -176.5(3) . .
C25 N4 C21 C18 178.3(4) . .
Co1 N4 C21 C18 2.2(5) . .
C19 C18 C21 N4 179.3(4) . .
C17 C18 C21 N4 57.7(5) . .
C20 C18 C21 N4 -62.2(5) . .
C19 C18 C21 C22 -2.0(6) . .
C17 C18 C21 C22 -123.7(5) . .
C20 C18 C21 C22 116.5(5) . .
C5 C4 C3 C2 1.9(8) . .
C4 C3 C2 C1 -2.6(8) . .
N1 C1 C2 C3 1.2(8) . .
N2 C8 C9 C10 2.5(7) . .
C6 C8 C9 C10 -178.1(4) . .
Co1 N5 C26 C27 87(20) . .
C14 C15 C16 C17 -3.2(7) . .
N3 C17 C16 C15 -1.1(7) . .
C18 C17 C16 C15 178.5(5) . .
C24 C23 C22 C21 0.4(8) . .
N4 C21 C22 C23 -0.5(7) . .
C18 C21 C22 C23 -179.1(4) . .
N4 C25 C24 C23 -1.6(8) . .
C22 C23 C24 C25 0.6(8) . .
C12 C11 C10 C9 1.4(7) . .
C8 C9 C10 C11 -3.2(7) . .
O1A S1A C28A F1A -51.8(7) . .
O2A S1A C28A F1A -173.1(8) . .
O3 S1A C28A F1A 64.4(8) . .
O1A S1A C28A F3A -170.5(7) . .
O2A S1A C28A F3A 68.2(9) . .
O3 S1A C28A F3A -54.3(8) . .
O1A S1A C28A F2A 66.1(9) . .
O2A S1A C28A F2A -55.1(10) . .
O3 S1A C28A F2A -177.6(8) . .
O3 S1B C28B F3B 69(2) . .
O2B S1B C28B F3B -60(2) . .
O1A S1B C28B F3B -176(2) . .
O3 S1B C28B F1B -48(2) . .
O2B S1B C28B F1B -177(2) . .
O1A S1B C28B F1B 66.6(18) . .
O3 S1B C28B F2B -172.4(17) . .
O2B S1B C28B F2B 59(2) . .
O1A S1B C28B F2B -57.3(19) . .
O2A S1A O1A S1B 167.8(7) . .
O3 S1A O1A S1B -52.6(4) . .
C28A S1A O1A S1B 56.2(5) . .
O3 S1B O1A S1A 62.6(5) . .
O2B S1B O1A S1A -149.2(9) . .
C28B S1B O1A S1A -39.7(8) . .
O2B S1B O3 S1A 161.6(11) . .
O1A S1B O3 S1A -54.7(5) . .
C28B S1B O3 S1A 47.8(9) . .
O1A S1A O3 S1B 61.1(4) . .
O2A S1A O3 S1B -160.1(6) . .
C28A S1A O3 S1B -48.8(5) . .
O6 S2 C29 F5 -59.8(5) . .
O4 S2 C29 F5 60.6(5) . .
O5 S2 C29 F5 -179.6(4) . .
O6 S2 C29 F6 61.7(5) . .
O4 S2 C29 F6 -177.9(4) . .
O5 S2 C29 F6 -58.1(5) . .
O6 S2 C29 F4 -179.5(4) . .
O4 S2 C29 F4 -59.2(5) . .
O5 S2 C29 F4 60.7(5) . .
